data_7201038
loop_
_publ_author_name
'Lennartson, Anders'
'H\%akansson, Mikael'

_publ_section_title
;
 Total spontaneous resolution of nine-coordinate complexes
;
_journal_issue 9
_journal_name_full CrystEngComm
_journal_page_first 1979
_journal_paper_doi 10.1039/b903554k
_journal_volume 11
_journal_year 2009
_chemical_formula_moiety 'C12 H12 Gd Na3 O15, 8(H2 O)'
_chemical_formula_sum 'C12 H28 Gd Na3 O23'
_chemical_formula_weight 766.57
_chemical_name_common 'Trisodium tris(2,2?-oxydiacetato)-gadolinium(iii) hexaahydrate'
_chemical_name_systematic
;Trisodium tris(2,2?-oxydiacetato)-gadolinium(III)
hexaahydrate
;
_space_group_IT_number 9
_symmetry_cell_setting monoclinic
_symmetry_Int_Tables_number 9
_symmetry_space_group_name_Hall 'C -2yc'
_symmetry_space_group_name_H-M 'C 1 c 1'
_atom_sites_solution_hydrogens geom
_atom_sites_solution_primary direct
_atom_sites_solution_secondary difmap
_audit_creation_method SHELXL-97
_cell_angle_alpha 90.00
_cell_angle_beta 111.483(16)
_cell_angle_gamma 90.00
_cell_formula_units_Z 4
_cell_length_a 17.535(4)
_cell_length_b 8.4677(16)
_cell_length_c 19.207(4)
_cell_measurement_reflns_used 7088
_cell_measurement_temperature 289(2)
_cell_measurement_theta_max 24.99
_cell_measurement_theta_min 4.24
_cell_volume 2653.7(10)
_computing_cell_refinement 'CrystalClear(Rigaku, 2000)'
_computing_data_collection 'CrystalClear(Rigaku, 2000)'
_computing_data_reduction 'CrystalClear(Rigaku, 2000)'
_computing_molecular_graphics 'ORTEP-3 (Farrugia, 1997) and PLUTON (Spek, 1990)'
_computing_publication_material 'SHELXL-97 (Sheldrick, 1997)'
_computing_structure_refinement 'SIR92 (Altomare et al., 1993)'
_computing_structure_solution 'CrystalClear(Rigaku, 2000)'
_diffrn_ambient_temperature 289(2)
_diffrn_detector_area_resol_mean 105
_diffrn_measured_fraction_theta_full 0.916
_diffrn_measured_fraction_theta_max 0.916
_diffrn_measurement_device_type 'Rigaku R-AXIS IIC image-plate system'
_diffrn_measurement_method \f
_diffrn_radiation_monochromator graphite
_diffrn_radiation_probe x-ray
_diffrn_radiation_type MoK\a
_diffrn_radiation_wavelength 0.71073
_diffrn_reflns_av_R_equivalents 0.0370
_diffrn_reflns_av_sigmaI/netI 0.0394
_diffrn_reflns_limit_h_max 20
_diffrn_reflns_limit_h_min -20
_diffrn_reflns_limit_k_max 10
_diffrn_reflns_limit_k_min -10
_diffrn_reflns_limit_l_max 22
_diffrn_reflns_limit_l_min -22
_diffrn_reflns_number 7088
_diffrn_reflns_theta_full 24.99
_diffrn_reflns_theta_max 24.99
_diffrn_reflns_theta_min 4.24
_diffrn_source 'rotating anode'
_diffrn_source_type RU-H3R
_diffrn_standards_decay_% 0
_diffrn_standards_interval_count 0
_diffrn_standards_interval_time 0
_diffrn_standards_number 0
_exptl_absorpt_coefficient_mu 2.644
_exptl_absorpt_correction_T_max 0.7670
_exptl_absorpt_correction_T_min 0.4758
_exptl_absorpt_correction_type multi-scan
_exptl_absorpt_process_details '(CrystalClear; Rigaku, 2000)'
_exptl_crystal_colour colourless
_exptl_crystal_density_diffrn 1.878
_exptl_crystal_density_method 'not measured'
_exptl_crystal_description block
_exptl_crystal_F_000 1460
_exptl_crystal_size_max 0.3
_exptl_crystal_size_mid 0.2
_exptl_crystal_size_min 0.1
_refine_diff_density_max 0.466
_refine_diff_density_min -0.681
_refine_diff_density_rms 0.072
_refine_ls_abs_structure_details 'Flack H D (1983), Acta Cryst. A39, 876-881'
_refine_ls_abs_structure_Flack 0.315(9)
_refine_ls_extinction_method none
_refine_ls_goodness_of_fit_ref 0.905
_refine_ls_hydrogen_treatment constr
_refine_ls_matrix_type full
_refine_ls_number_parameters 353
_refine_ls_number_reflns 3974
_refine_ls_number_restraints 2
_refine_ls_restrained_S_all 0.905
_refine_ls_R_factor_all 0.0217
_refine_ls_R_factor_gt 0.0206
_refine_ls_shift/su_max 0.001
_refine_ls_shift/su_mean 0.000
_refine_ls_structure_factor_coef Fsqd
_refine_ls_weighting_details 'calc w=1/[\s^2^(Fo^2^)+(0.0401P)^2^+2.0052P] where P=(Fo^2^+2Fc^2^)/3'
_refine_ls_weighting_scheme calc
_refine_ls_wR_factor_gt 0.0542
_refine_ls_wR_factor_ref 0.0546
_reflns_number_gt 3871
_reflns_number_total 3974
_reflns_threshold_expression >2sigma(I)
_cod_data_source_file b903554k.txt
_cod_data_source_block 2
_cod_original_sg_symbol_H-M 'C c'
_cod_database_code 7201038

loop_
_symmetry_equiv_pos_as_xyz
'x, y, z'
'x, -y, z+1/2'
'x+1/2, y+1/2, z'
'x+1/2, -y+1/2, z+1/2'

loop_
_atom_site_label
_atom_site_type_symbol
_atom_site_fract_x
_atom_site_fract_y
_atom_site_fract_z
_atom_site_U_iso_or_equiv
_atom_site_adp_type
_atom_site_occupancy
_atom_site_symmetry_multiplicity
_atom_site_calc_flag
_atom_site_refinement_flags
_atom_site_disorder_assembly
_atom_site_disorder_group
O16 O 0.6882(5) 0.5328(6) 0.7531(4) 0.0717(18) Uani 1 1 d . . .
O17 O 0.7746(3) 0.7192(6) 0.9300(3) 0.0421(12) Uani 1 1 d . . .
O18 O 0.5553(4) 0.4264(6) 0.8344(3) 0.0360(12) Uani 1 1 d . . .
O19 O 0.4893(4) 1.1064(7) 0.9222(3) 0.0462(13) Uani 1 1 d . . .
O20 O 0.6583(3) 1.1593(6) 0.8879(3) 0.0399(12) Uani 1 1 d . . .
O21 O 0.3766(3) 1.6401(7) 0.3603(3) 0.0447(13) Uani 1 1 d . . .
O22 O 0.7730(3) 1.2505(8) 0.8208(3) 0.0551(15) Uani 1 1 d . . .
O23 O 0.3945(4) 1.0035(7) 0.5012(3) 0.0609(13) Uani 1 1 d . . .
Na3 Na 0.4862(2) 1.4349(3) 0.4059(2) 0.0241(7) Uani 1 1 d . . .
C1 C 0.8747(4) 0.8961(9) 0.5139(4) 0.0223(11) Uani 1 1 d . . .
C2 C 0.9269(6) 1.0296(9) 0.5606(6) 0.0302(18) Uani 1 1 d . . .
H2A H 0.9811 0.9903 0.5902 0.036 Uiso 1 1 calc R . .
H2B H 0.9327 1.1123 0.5280 0.036 Uiso 1 1 calc R . .
C3 C 0.9445(4) 1.1701(7) 0.6723(3) 0.0250(14) Uani 1 1 d . . .
H3A H 0.9573 1.2737 0.6579 0.030 Uiso 1 1 calc R . .
H3B H 0.9951 1.1102 0.6921 0.030 Uiso 1 1 calc R . .
C4 C 0.9072(4) 1.1869(7) 0.7319(4) 0.0204(14) Uani 1 1 d . . .
C5 C 0.9111(4) 0.6870(9) 0.7100(4) 0.0244(14) Uani 1 1 d . . .
C6 C 0.8456(6) 0.5719(8) 0.6624(6) 0.034(2) Uani 1 1 d . . .
H6A H 0.8628 0.5247 0.6245 0.041 Uiso 1 1 calc R . .
H6B H 0.8382 0.4880 0.6937 0.041 Uiso 1 1 calc R . .
C7 C 0.7078(7) 0.5595(7) 0.5776(6) 0.037(2) Uani 1 1 d . . .
H7A H 0.6925 0.4762 0.6046 0.045 Uiso 1 1 calc R . .
H7B H 0.7264 0.5110 0.5408 0.045 Uiso 1 1 calc R . .
C8 C 0.6357(5) 0.6624(8) 0.5393(4) 0.0273(16) Uani 1 1 d . . .
C9 C 0.6368(4) 1.1864(7) 0.5038(4) 0.0187(13) Uani 1 1 d . . .
C10 C 0.5952(4) 1.1778(7) 0.5602(3) 0.0204(12) Uani 1 1 d . . .
H10A H 0.5829 1.2835 0.5725 0.024 Uiso 1 1 calc R . .
H10B H 0.5441 1.1200 0.5390 0.024 Uiso 1 1 calc R . .
C11 C 0.6098(6) 1.0553(7) 0.6750(6) 0.030(2) Uani 1 1 d . . .
H11A H 0.5548 1.0191 0.6460 0.036 Uiso 1 1 calc R . .
H11B H 0.6052 1.1466 0.7038 0.036 Uiso 1 1 calc R . .
C12 C 0.6556(4) 0.9252(7) 0.7284(4) 0.0190(15) Uani 1 1 d . . .
Gd1 Gd 0.76805(3) 0.947136(15) 0.62250(3) 0.01385(7) Uani 1 1 d . . .
O1 O 0.8111(3) 0.8548(5) 0.5250(3) 0.0279(11) Uani 1 1 d . . .
O2 O 0.8888(3) 1.0919(6) 0.6090(3) 0.0223(9) Uani 1 1 d . . .
O3 O 0.8327(3) 1.1482(5) 0.7135(2) 0.0232(9) Uani 1 1 d . . .
O4 O 0.9001(3) 0.8350(5) 0.4670(3) 0.0301(10) Uani 1 1 d . . .
O5 O 0.9519(3) 1.2419(6) 0.7939(2) 0.0322(10) Uani 1 1 d . . .
O6 O 0.8909(3) 0.8303(5) 0.7046(3) 0.0269(10) Uani 1 1 d . . .
O7 O 0.7721(4) 0.6527(3) 0.6284(4) 0.0253(7) Uani 1 1 d . . .
O8 O 0.6458(3) 0.8109(5) 0.5452(3) 0.0306(11) Uani 1 1 d . . .
O9 O 0.9794(3) 0.6355(6) 0.7486(3) 0.0381(11) Uani 1 1 d . . .
O10 O 0.5717(3) 0.5960(7) 0.5020(3) 0.0411(12) Uani 1 1 d . . .
O11 O 0.7093(3) 1.1333(5) 0.5238(2) 0.0261(10) Uani 1 1 d . . .
O12 O 0.6483(3) 1.0994(7) 0.6268(2) 0.0206(8) Uani 1 1 d . . .
O13 O 0.7204(3) 0.8754(6) 0.7197(3) 0.0246(10) Uani 1 1 d . . .
O14 O 0.5977(2) 1.2424(5) 0.4412(2) 0.0232(8) Uani 1 1 d . . .
O15 O 0.6285(3) 0.8763(5) 0.7740(3) 0.0351(11) Uani 1 1 d . . .
Na2 Na 0.5458(3) 0.9641(3) 0.8417(2) 0.0263(7) Uani 1 1 d . . .
Na1 Na 0.64274(13) 0.6440(2) 0.84212(10) 0.0361(4) Uani 1 1 d . . .

loop_
_atom_site_aniso_label
_atom_site_aniso_U_11
_atom_site_aniso_U_22
_atom_site_aniso_U_33
_atom_site_aniso_U_23
_atom_site_aniso_U_13
_atom_site_aniso_U_12
O16 0.108(5) 0.049(3) 0.089(4) -0.001(2) 0.074(4) 0.000(3)
O17 0.036(2) 0.056(3) 0.040(3) -0.0072(19) 0.0203(19) 0.009(2)
O18 0.046(3) 0.025(2) 0.044(3) -0.0067(16) 0.025(2) -0.0040(17)
O19 0.057(3) 0.031(2) 0.063(3) -0.006(2) 0.036(2) -0.001(2)
O20 0.038(3) 0.052(3) 0.029(3) 0.0011(19) 0.012(2) 0.005(2)
O21 0.044(3) 0.048(3) 0.037(3) 0.003(2) 0.010(3) 0.004(2)
O22 0.042(3) 0.074(3) 0.057(3) -0.010(2) 0.026(2) 0.007(2)
O23 0.063(3) 0.045(2) 0.083(4) -0.012(3) 0.037(3) -0.009(3)
Na3 0.0215(13) 0.0284(12) 0.0257(14) -0.0008(9) 0.0127(11) 0.0000(9)
C1 0.018(3) 0.030(3) 0.022(3) 0.003(3) 0.010(2) 0.004(3)
C2 0.030(4) 0.045(3) 0.027(3) -0.006(3) 0.024(3) 0.001(3)
C3 0.023(3) 0.027(3) 0.025(3) -0.005(2) 0.008(2) -0.011(2)
C4 0.023(3) 0.012(3) 0.019(3) 0.001(2) 0.000(2) -0.005(2)
C5 0.017(3) 0.037(3) 0.020(3) 0.004(2) 0.009(2) 0.003(2)
C6 0.035(4) 0.022(3) 0.048(4) 0.009(3) 0.018(3) 0.015(3)
C7 0.044(5) 0.022(3) 0.043(4) -0.011(2) 0.014(4) -0.005(2)
C8 0.027(3) 0.032(3) 0.025(3) -0.014(2) 0.011(3) -0.013(3)
C9 0.021(3) 0.016(2) 0.022(3) 0.002(2) 0.011(2) -0.004(2)
C10 0.013(2) 0.027(3) 0.019(3) 0.0079(19) 0.0028(19) 0.001(2)
C11 0.023(3) 0.039(4) 0.035(4) 0.020(2) 0.018(3) 0.018(2)
C12 0.027(3) 0.016(2) 0.017(3) -0.0012(18) 0.012(3) 0.000(2)
Gd1 0.01225(9) 0.01519(10) 0.01377(10) 0.00095(11) 0.00437(6) 0.00088(11)
O1 0.030(2) 0.033(2) 0.028(2) -0.0092(16) 0.019(2) -0.0065(18)
O2 0.016(2) 0.0275(17) 0.021(2) -0.0054(19) 0.0043(17) -0.0032(18)
O3 0.022(2) 0.0259(19) 0.024(2) -0.0077(14) 0.0105(17) -0.0026(15)
O4 0.036(2) 0.031(2) 0.035(2) -0.0073(15) 0.0257(18) 0.0008(16)
O5 0.039(2) 0.0335(19) 0.0206(19) -0.0036(15) 0.0061(17) -0.0148(17)
O6 0.025(2) 0.016(2) 0.030(2) 0.0035(16) -0.0019(18) 0.0064(15)
O7 0.0195(13) 0.0171(11) 0.0361(19) -0.0027(19) 0.0065(14) 0.0012(19)
O8 0.018(2) 0.032(3) 0.036(3) -0.003(2) 0.0025(19) -0.0040(18)
O9 0.0203(19) 0.045(3) 0.043(2) 0.0123(18) 0.0048(17) 0.0132(18)
O10 0.025(2) 0.051(3) 0.042(3) -0.017(2) 0.0062(19) -0.015(2)
O11 0.0209(19) 0.033(2) 0.027(2) 0.0114(16) 0.0115(17) 0.0089(16)
O12 0.019(2) 0.0291(19) 0.0173(19) 0.0056(17) 0.0112(16) 0.0073(19)
O13 0.024(2) 0.028(2) 0.024(2) 0.0099(16) 0.0119(19) 0.0099(16)
O14 0.0210(16) 0.0282(17) 0.0171(18) 0.0064(14) 0.0032(14) 0.0047(14)
O15 0.047(2) 0.032(2) 0.039(2) 0.0139(18) 0.030(2) 0.0107(19)
Na2 0.0299(15) 0.0241(11) 0.0231(14) 0.0009(9) 0.0075(11) 0.0056(9)
Na1 0.0511(11) 0.0281(9) 0.0349(10) -0.0009(8) 0.0226(9) -0.0029(8)

loop_
_atom_type_symbol
_atom_type_description
_atom_type_scat_dispersion_real
_atom_type_scat_dispersion_imag
_atom_type_scat_source
C C 0.0033 0.0016 'International Tables Vol C Tables 4.2.6.8 and 6.1.1.4'
Gd Gd -0.1653 3.9035 'International Tables Vol C Tables 4.2.6.8 and 6.1.1.4'
O O 0.0106 0.0060 'International Tables Vol C Tables 4.2.6.8 and 6.1.1.4'
H H 0.0000 0.0000 'International Tables Vol C Tables 4.2.6.8 and 6.1.1.4'
Na Na 0.0362 0.0249 'International Tables Vol C Tables 4.2.6.8 and 6.1.1.4'

loop_
_geom_angle_atom_site_label_1
_geom_angle_atom_site_label_2
_geom_angle_atom_site_label_3
_geom_angle
_geom_angle_site_symmetry_1
_geom_angle_site_symmetry_3
_geom_angle_publ_flag
Na1 O18 Na3 91.93(19) . 2_575 ?
O10 Na3 O4 99.1(2) 1_565 3_455 ?
O10 Na3 O14 87.3(2) 1_565 . ?
O4 Na3 O14 102.32(18) 3_455 . ?
O10 Na3 O18 81.7(2) 1_565 2_574 ?
O4 Na3 O18 169.6(2) 3_455 2_574 ?
O14 Na3 O18 88.0(2) . 2_574 ?
O10 Na3 O21 93.4(2) 1_565 . ?
O4 Na3 O21 82.8(2) 3_455 . ?
O14 Na3 O21 174.6(3) . . ?
O18 Na3 O21 86.8(2) 2_574 . ?
O10 Na3 O5 155.1(2) 1_565 4_474 ?
O4 Na3 O5 102.4(2) 3_455 4_474 ?
O14 Na3 O5 75.87(15) . 4_474 ?
O18 Na3 O5 79.4(2) 2_574 4_474 ?
O21 Na3 O5 101.6(2) . 4_474 ?
O10 Na3 Na1 91.67(18) 1_565 2_574 ?
O4 Na3 Na1 146.62(15) 3_455 2_574 ?
O14 Na3 Na1 46.41(12) . 2_574 ?
O18 Na3 Na1 43.19(14) 2_574 2_574 ?
O21 Na3 Na1 128.2(2) . 2_574 ?
O5 Na3 Na1 63.41(13) 4_474 2_574 ?
O10 Na3 Na2 126.14(16) 1_565 2_574 ?
O4 Na3 Na2 98.08(13) 3_455 2_574 ?
O14 Na3 Na2 39.08(14) . 2_574 ?
O18 Na3 Na2 89.59(14) 2_574 2_574 ?
O21 Na3 Na2 139.27(18) . 2_574 ?
O5 Na3 Na2 38.09(12) 4_474 2_574 ?
Na1 Na3 Na2 51.38(5) 2_574 2_574 ?
O4 C1 O1 125.2(6) . . ?
O4 C1 C2 115.8(6) . . ?
O1 C1 C2 119.0(6) . . ?
O2 C2 C1 109.6(7) . . ?
O2 C3 C4 109.8(5) . . ?
O5 C4 O3 125.8(6) . . ?
O5 C4 C3 117.4(6) . . ?
O3 C4 C3 116.8(6) . . ?
O9 C5 O6 124.9(7) . . ?
O9 C5 C6 119.0(7) . . ?
O6 C5 C6 116.0(6) . . ?
O7 C6 C5 109.3(5) . . ?
O7 C7 C8 109.2(5) . . ?
O10 C8 O8 125.1(7) . . ?
O10 C8 C7 116.8(6) . . ?
O8 C8 C7 118.1(7) . . ?
O14 C9 O11 124.4(6) . . ?
O14 C9 C10 118.2(6) . . ?
O11 C9 C10 117.4(6) . . ?
O12 C10 C9 109.5(5) . . ?
O12 C11 C12 112.4(6) . . ?
O15 C12 O13 125.7(6) . . ?
O15 C12 C11 119.0(6) . . ?
O13 C12 C11 115.3(6) . . ?
O6 Gd1 O13 82.32(17) . . ?
O6 Gd1 O11 145.68(17) . . ?
O13 Gd1 O11 128.03(15) . . ?
O6 Gd1 O1 85.05(18) . . ?
O13 Gd1 O1 146.16(11) . . ?
O11 Gd1 O1 76.26(16) . . ?
O6 Gd1 O3 74.96(15) . . ?
O13 Gd1 O3 79.54(17) . . ?
O11 Gd1 O3 93.50(11) . . ?
O1 Gd1 O3 126.86(15) . . ?
O6 Gd1 O8 126.66(11) . . ?
O13 Gd1 O8 82.71(17) . . ?
O11 Gd1 O8 78.41(16) . . ?
O1 Gd1 O8 79.97(17) . . ?
O3 Gd1 O8 149.68(16) . . ?
O6 Gd1 O7 63.17(17) . . ?
O13 Gd1 O7 73.91(19) . . ?
O11 Gd1 O7 133.79(18) . . ?
O1 Gd1 O7 72.36(18) . . ?
O3 Gd1 O7 132.53(17) . . ?
O8 Gd1 O7 63.50(18) . . ?
O6 Gd1 O12 139.95(16) . . ?
O13 Gd1 O12 64.20(14) . . ?
O11 Gd1 O12 63.99(14) . . ?
O1 Gd1 O12 134.99(16) . . ?
O3 Gd1 O12 77.76(16) . . ?
O8 Gd1 O12 72.42(17) . . ?
O7 Gd1 O12 121.76(19) . . ?
O6 Gd1 O2 71.42(17) . . ?
O13 Gd1 O2 138.28(17) . . ?
O11 Gd1 O2 74.54(16) . . ?
O1 Gd1 O2 64.13(15) . . ?
O3 Gd1 O2 62.89(15) . . ?
O8 Gd1 O2 139.01(16) . . ?
O7 Gd1 O2 118.39(18) . . ?
O12 Gd1 O2 119.84(9) . . ?
C1 O1 Gd1 126.5(4) . . ?
C3 O2 C2 113.0(6) . . ?
C3 O2 Gd1 118.5(4) . . ?
C2 O2 Gd1 119.6(4) . . ?
C4 O3 Gd1 123.4(4) . . ?
C1 O4 Na3 131.6(4) . 3_545 ?
C4 O5 Na2 138.1(4) . 3 ?
C4 O5 Na3 117.7(4) . 4_575 ?
Na2 O5 Na3 102.7(2) 3 4_575 ?
C5 O6 Gd1 128.1(4) . . ?
C6 O7 C7 114.4(4) . . ?
C6 O7 Gd1 121.2(4) . . ?
C7 O7 Gd1 121.2(4) . . ?
C8 O8 Gd1 126.4(5) . . ?
C5 O9 Na2 143.7(5) . 3_545 ?
C8 O10 Na3 156.0(5) . 1_545 ?
C9 O11 Gd1 124.5(4) . . ?
C11 O12 C10 113.8(6) . . ?
C11 O12 Gd1 120.5(4) . . ?
C10 O12 Gd1 119.2(3) . . ?
C12 O13 Gd1 126.9(4) . . ?
C9 O14 Na3 128.8(4) . . ?
C9 O14 Na1 131.9(4) . 2_574 ?
Na3 O14 Na1 88.62(16) . 2_574 ?
C9 O14 Na2 113.0(4) . 2_574 ?
Na3 O14 Na2 102.9(2) . 2_574 ?
Na1 O14 Na2 79.38(16) 2_574 2_574 ?
C12 O15 Na1 134.9(4) . . ?
C12 O15 Na2 139.7(4) . . ?
Na1 O15 Na2 85.32(16) . . ?
O9 Na2 O15 90.5(2) 3_455 . ?
O9 Na2 O19 88.5(2) 3_455 . ?
O15 Na2 O19 164.9(3) . . ?
O9 Na2 O5 96.6(2) 3_455 3_445 ?
O15 Na2 O5 90.91(19) . 3_445 ?
O19 Na2 O5 104.1(2) . 3_445 ?
O9 Na2 O20 88.1(2) 3_455 . ?
O15 Na2 O20 80.8(2) . . ?
O19 Na2 O20 84.2(2) . . ?
O5 Na2 O20 170.5(2) 3_445 . ?
O9 Na2 O14 171.2(3) 3_455 2_575 ?
O15 Na2 O14 94.29(18) . 2_575 ?
O19 Na2 O14 88.8(2) . 2_575 ?
O5 Na2 O14 75.89(16) 3_445 2_575 ?
O20 Na2 O14 100.0(2) . 2_575 ?
O9 Na2 Na1 131.6(2) 3_455 . ?
O15 Na2 Na1 46.44(12) . . ?
O19 Na2 Na1 139.2(2) . . ?
O5 Na2 Na1 68.49(13) 3_445 . ?
O20 Na2 Na1 102.23(19) . . ?
O14 Na2 Na1 50.33(11) 2_575 . ?
O9 Na2 Na3 133.64(17) 3_455 2_575 ?
O15 Na2 Na3 100.98(14) . 2_575 ?
O19 Na2 Na3 90.55(18) . 2_575 ?
O5 Na2 Na3 39.21(15) 3_445 2_575 ?
O20 Na2 Na3 137.87(16) . 2_575 ?
O14 Na2 Na3 37.99(13) 2_575 2_575 ?
Na1 Na2 Na3 57.63(9) . 2_575 ?
O15 Na1 O16 85.65(19) . . ?
O15 Na1 O18 133.6(2) . . ?
O16 Na1 O18 91.6(2) . . ?
O15 Na1 O17 92.8(2) . . ?
O16 Na1 O17 97.0(3) . . ?
O18 Na1 O17 133.4(2) . . ?
O15 Na1 O14 95.96(16) . 2_575 ?
O16 Na1 O14 177.9(2) . 2_575 ?
O18 Na1 O14 88.26(16) . 2_575 ?
O17 Na1 O14 81.63(17) . 2_575 ?
O15 Na1 Na2 48.24(13) . . ?
O16 Na1 Na2 131.62(19) . . ?
O18 Na1 Na2 109.15(17) . . ?
O17 Na1 Na2 98.73(15) . . ?
O14 Na1 Na2 50.29(13) 2_575 . ?
O15 Na1 Na3 115.31(14) . 2_575 ?
O16 Na1 Na3 135.29(19) . 2_575 ?
O18 Na1 Na3 44.88(14) . 2_575 ?
O17 Na1 Na3 119.25(16) . 2_575 ?
O14 Na1 Na3 44.97(11) 2_575 2_575 ?
Na2 Na1 Na3 70.99(10) . 2_575 ?

loop_
_geom_bond_atom_site_label_1
_geom_bond_atom_site_label_2
_geom_bond_distance
_geom_bond_site_symmetry_2
_geom_bond_publ_flag
O16 Na1 2.334(5) . ?
O17 Na1 2.397(6) . ?
O18 Na1 2.367(6) . ?
O19 Na2 2.439(6) . ?
O20 Na2 2.476(7) . ?
O21 Na3 2.500(7) . ?
Na3 O14 2.443(5) . ?
C1 O4 1.255(8) . ?
C1 O1 1.259(8) . ?
C1 C2 1.522(11) . ?
C2 O2 1.428(10) . ?
C3 O2 1.415(8) . ?
C3 C4 1.520(9) . ?
C4 O5 1.250(8) . ?
C4 O3 1.265(8) . ?
C5 O9 1.233(9) . ?
C5 O6 1.258(8) . ?
C5 C6 1.528(12) . ?
C6 O7 1.392(10) . ?
C7 O7 1.429(11) . ?
C7 C8 1.489(12) . ?
C8 O10 1.224(9) . ?
C8 O8 1.269(8) . ?
C9 O14 1.240(8) . ?
C9 O11 1.268(8) . ?
C9 C10 1.512(9) . ?
C10 O12 1.440(7) . ?
C11 O12 1.383(10) . ?
C11 C12 1.519(9) . ?
C12 O15 1.212(8) . ?
C12 O13 1.278(8) . ?
Gd1 O6 2.370(5) . ?
Gd1 O13 2.387(4) . ?
Gd1 O11 2.390(4) . ?
Gd1 O1 2.393(4) . ?
Gd1 O3 2.406(4) . ?
Gd1 O8 2.409(5) . ?
Gd1 O7 2.496(3) . ?
Gd1 O12 2.491(5) . ?
Gd1 O2 2.541(5) . ?
O15 Na1 2.325(4) . ?
O15 Na2 2.393(6) . ?
